data_1546746
loop_
_publ_author_name
'Ma, Wangyang'
'yu, chao'
'Chi, Yue'
'Chen, Tianyang'
'Wang, Lianjun'
'Yin, Jianhao'
'Wei, Baosheng'
'Xu, Ling'
'Zhang, Wen-Xiong'
'Xi, Zhenfeng'

_publ_section_title
;
 Formation and Ligand-Based Reductivity of Bridged Bis-alkylidene
 Scandium(III) Complexes
;
_journal_name_full 'Chem. Sci.'
_journal_paper_doi 10.1039/C7SC02018J
_journal_year 2017
_chemical_formula_moiety 'C12 H18 Cl O2 Sc'
_chemical_formula_sum 'C12 H18 Cl O2 Sc'
_chemical_formula_weight 274.67
_chemical_name_systematic
;
 ?
;
_space_group_crystal_system monoclinic
_space_group_IT_number 7
_space_group_name_Hall 'P -2yac'
_space_group_name_H-M_alt 'P 1 n 1'
_symmetry_space_group_name_Hall 'P -2yac'
_symmetry_space_group_name_H-M 'P 1 n 1'
_atom_sites_solution_hydrogens geom
_audit_block_doi 10.5517/ccdc.csd.cc1np08m
_audit_creation_date 2017-03-10
_audit_creation_method
;
Olex2 1.2
(compiled 2017.03.02 svn.r3394 for OlexSys, GUI svn.r5324)
;
_audit_update_record
;
2017-03-22 deposited with the CCDC.
2017-07-31 downloaded from the CCDC.
;
_cell_angle_alpha 90
_cell_angle_beta 101.433(4)
_cell_angle_gamma 90
_cell_formula_units_Z 2
_cell_length_a 7.0301(3)
_cell_length_b 10.1171(5)
_cell_length_c 9.2007(4)
_cell_measurement_reflns_used 8456
_cell_measurement_temperature 100.00(10)
_cell_measurement_theta_max 30.3630
_cell_measurement_theta_min 4.0280
_cell_volume 641.41(5)
_computing_cell_refinement 'CrysAlisPro 1.171.39.7e (Rigaku OD, 2015)'
_computing_data_collection 'CrysAlisPro 1.171.39.7e (Rigaku OD, 2015)'
_computing_data_reduction 'CrysAlisPro 1.171.39.7e (Rigaku OD, 2015)'
_computing_molecular_graphics 'Olex2 (Dolomanov et al., 2009)'
_computing_publication_material 'Olex2 (Dolomanov et al., 2009)'
_computing_structure_refinement 'ShelXL (Sheldrick, 2015)'
_diffrn_ambient_environment N~2~
_diffrn_ambient_temperature 100.00(10)
_diffrn_detector 'CCD plate'
_diffrn_measured_fraction_theta_full 0.996
_diffrn_measured_fraction_theta_max 0.997
_diffrn_measurement_details
;
List of Runs (angles in degrees, time in seconds):

  # Type    Start    End  Width  t~exp~   \w     \q     \k     \f   Frames
#--------------------------------------------------------------------------
  1  \w    -34.00  25.00   0.50    0.71    --    1.40 -38.00 -60.00  118
  2  \w      1.00  35.00   0.50    0.71    --    1.40 -82.00  30.00   68
  3  \w      3.00  35.00   0.50    0.71    --    1.40 -80.00 155.76   64
  4  \w    -33.00  -8.00   0.50    0.71    --    1.40 -80.00 155.76   50
  5  \w    -85.00  31.00   0.50    0.71    --    1.40 -24.00  25.20  232
  6  \w    -18.00  33.00   0.50    0.71    --    1.40 -77.00-180.00  102
  7  \w    -43.00  27.00   0.50    0.71    --    1.40 -57.00 -90.00  140
  8  \w    -87.00  25.00   0.50    0.71    --    1.40 -41.00-156.74  224
  9  \w    -87.00 -53.00   0.50    0.71    --    1.40 -38.00 -60.00   68
 10  \w    -88.00  31.00   0.50    0.71    --    1.40 -23.00 114.37  238
;
_diffrn_measurement_device 'four-circle diffractometer'
_diffrn_measurement_device_type 'XtaLAB Pro: Kappa single'
_diffrn_measurement_method '\w scans'
_diffrn_orient_matrix_type 'CrysAlisPro convention (1999,Acta A55,543-557)'
_diffrn_orient_matrix_UB_11 -0.0616897000
_diffrn_orient_matrix_UB_12 -0.0408376000
_diffrn_orient_matrix_UB_13 -0.0516225000
_diffrn_orient_matrix_UB_21 0.0539472000
_diffrn_orient_matrix_UB_22 -0.0563409000
_diffrn_orient_matrix_UB_23 0.0298298000
_diffrn_orient_matrix_UB_31 -0.0622701000
_diffrn_orient_matrix_UB_32 -0.0085889000
_diffrn_orient_matrix_UB_33 0.0512923000
_diffrn_radiation_monochromator graphite
_diffrn_radiation_probe x-ray
_diffrn_radiation_type MoK\a
_diffrn_radiation_wavelength 0.71073
_diffrn_reflns_av_R_equivalents 0.0430
_diffrn_reflns_av_unetI/netI 0.0288
_diffrn_reflns_Laue_measured_fraction_full 0.996
_diffrn_reflns_Laue_measured_fraction_max 0.997
_diffrn_reflns_limit_h_max 8
_diffrn_reflns_limit_h_min -8
_diffrn_reflns_limit_k_max 12
_diffrn_reflns_limit_k_min -12
_diffrn_reflns_limit_l_max 11
_diffrn_reflns_limit_l_min -11
_diffrn_reflns_number 14657
_diffrn_reflns_point_group_measured_fraction_full 0.989
_diffrn_reflns_point_group_measured_fraction_max 0.989
_diffrn_reflns_theta_full 26.000
_diffrn_reflns_theta_max 26.017
_diffrn_reflns_theta_min 3.906
_diffrn_source 'fine-focus sealed X-ray tube'
_diffrn_source_type 'Enhance (Mo) X-ray Source'
_exptl_absorpt_coefficient_mu 0.765
_exptl_absorpt_correction_T_max 1.00000
_exptl_absorpt_correction_T_min 0.88786
_exptl_absorpt_correction_type multi-scan
_exptl_absorpt_process_details
;
CrysAlisPro 1.171.39.7e (Rigaku Oxford Diffraction, 2015)
Empirical absorption correction using spherical harmonics,
 implemented in SCALE3 ABSPACK scaling algorithm.
;
_exptl_crystal_colour 'clear light colourless'
_exptl_crystal_colour_lustre clear
_exptl_crystal_colour_modifier light
_exptl_crystal_colour_primary colourless
_exptl_crystal_density_diffrn 1.422
_exptl_crystal_description block
_exptl_crystal_F_000 288
_exptl_crystal_size_max 0.15
_exptl_crystal_size_mid 0.14
_exptl_crystal_size_min 0.12
_refine_diff_density_max 0.718
_refine_diff_density_min -0.614
_refine_diff_density_rms 0.086
_refine_ls_abs_structure_details
;
 Flack x determined using 1189 quotients [(I+)-(I-)]/[(I+)+(I-)]
 (Parsons and Flack (2004), Acta Cryst. A60, s61).
;
_refine_ls_abs_structure_Flack 0.037(15)
_refine_ls_extinction_method none
_refine_ls_goodness_of_fit_ref 1.080
_refine_ls_hydrogen_treatment constr
_refine_ls_matrix_type full
_refine_ls_number_parameters 147
_refine_ls_number_reflns 2510
_refine_ls_number_restraints 2
_refine_ls_restrained_S_all 1.079
_refine_ls_R_factor_all 0.0407
_refine_ls_R_factor_gt 0.0400
_refine_ls_shift/su_max 0.000
_refine_ls_shift/su_mean 0.000
_refine_ls_structure_factor_coef Fsqd
_refine_ls_weighting_details
;
 w=1/[\s^2^(Fo^2^)+(0.0655P)^2^+0.9477P]
 where P=(Fo^2^+2Fc^2^)/3
;
_refine_ls_weighting_scheme calc
_refine_ls_wR_factor_gt 0.1167
_refine_ls_wR_factor_ref 0.1173
_reflns_Friedel_coverage 0.975
_reflns_Friedel_fraction_full 0.981
_reflns_Friedel_fraction_max 0.981
_reflns_number_gt 2462
_reflns_number_total 2510
_reflns_threshold_expression 'I > 2\s(I)'
_cod_data_source_file c7sc02018j2.cif
_cod_data_source_block 7
_cod_database_code 1546746
_shelxl_version_number 2013-2
_chemical_oxdiff_formula 'c H O Sc Si Li Cl'
_shelx_space_group_comment
;
The symmetry employed for this shelxl refinement is uniquely defined
by the following loop, which should always be used as a source of
symmetry information in preference to the above space-group names.
They are only intended as comments.
;
_shelx_estimated_absorpt_t_max 0.914
_shelx_estimated_absorpt_t_min 0.894
_reflns_odcompleteness_completeness 99.61
_reflns_odcompleteness_iscentric 1
_reflns_odcompleteness_theta 27.42
_olex2_refinement_description
;
1. Fixed Uiso
 At 1.2 times of:
  All C(H) groups, All C(H,H) groups
 At 1.5 times of:
  All C(H,H,H) groups
2.a Ternary CH refined with riding coordinates:
 C1(H1), C2(H2), C3(H3), C4(H4), C5(H5), C6(H6), C7(H7), C8(H8)
2.b Secondary CH2 refined with riding coordinates:
 C10(H10a,H10b), C11(H11a,H11b)
2.c Idealised Me refined as rotating group:
 C9(H9a,H9b,H9c), C12(H12a,H12b,H12c)
;
_olex2_submission_special_instructions 'No special instructions were received'
_oxdiff_exptl_absorpt_empirical_details
;
Empirical correction (ABSPACK) includes:
- Absorption correction using spherical harmonics
- Frame scaling
- Detector area scaling
;
_oxdiff_exptl_absorpt_empirical_full_max 1.311
_oxdiff_exptl_absorpt_empirical_full_min 0.719

loop_
_space_group_symop_operation_xyz
'x, y, z'
'x+1/2, -y, z+1/2'

loop_
_atom_site_label
_atom_site_type_symbol
_atom_site_fract_x
_atom_site_fract_y
_atom_site_fract_z
_atom_site_U_iso_or_equiv
_atom_site_adp_type
_atom_site_occupancy
_atom_site_site_symmetry_order
_atom_site_calc_flag
_atom_site_refinement_flags_posn
Sc1 Sc 0.46915(14) 0.25139(9) 0.45091(12) 0.0190(3) Uani 1 1 d .
Cl1 Cl 0.3546(2) 0.01815(12) 0.50794(16) 0.0179(3) Uani 1 1 d .
O1 O 0.6081(7) 0.2491(4) 0.6908(5) 0.0309(11) Uani 1 1 d .
O2 O 0.7647(6) 0.1530(4) 0.4797(4) 0.0227(8) Uani 1 1 d .
C1 C 0.5572(9) 0.3363(6) 0.2250(6) 0.0247(11) Uani 1 1 d .
H1 H 0.6685 0.2848 0.2012 0.030 Uiso 1 1 calc R
C2 C 0.3828(10) 0.2638(5) 0.1836(7) 0.0253(12) Uani 1 1 d .
H2 H 0.4102 0.1772 0.1395 0.030 Uiso 1 1 calc R
C3 C 0.2057(10) 0.2565(6) 0.2326(8) 0.0297(14) Uani 1 1 d .
H3 H 0.1500 0.1658 0.2133 0.036 Uiso 1 1 calc R
C4 C 0.1341(8) 0.3148(6) 0.3508(7) 0.0297(13) Uani 1 1 d .
H4 H 0.0452 0.2508 0.3867 0.036 Uiso 1 1 calc R
C5 C 0.2085(9) 0.4029(6) 0.4661(8) 0.0310(13) Uani 1 1 d .
H5 H 0.1529 0.3816 0.5553 0.037 Uiso 1 1 calc R
C6 C 0.3832(11) 0.4756(6) 0.5100(11) 0.0312(17) Uani 1 1 d .
H6 H 0.4115 0.4896 0.6198 0.037 Uiso 1 1 calc R
C7 C 0.5562(9) 0.4880(5) 0.4526(7) 0.0267(12) Uani 1 1 d .
H7 H 0.6675 0.5046 0.5368 0.032 Uiso 1 1 calc R
C8 C 0.6257(8) 0.4312(6) 0.3379(7) 0.0254(11) Uani 1 1 d .
H8 H 0.7695 0.4212 0.3689 0.030 Uiso 1 1 calc R
C9 C 0.5242(10) 0.2790(7) 0.8164(7) 0.0338(14) Uani 1 1 d .
H9A H 0.5542 0.3706 0.8472 0.051 Uiso 1 1 calc GR
H9B H 0.5778 0.2193 0.8983 0.051 Uiso 1 1 calc GR
H9C H 0.3832 0.2675 0.7900 0.051 Uiso 1 1 calc GR
C10 C 0.8195(10) 0.2415(6) 0.7227(8) 0.0313(14) Uani 1 1 d .
H10A H 0.8693 0.2244 0.8294 0.038 Uiso 1 1 calc R
H10B H 0.8770 0.3248 0.6949 0.038 Uiso 1 1 calc R
C11 C 0.8669(9) 0.1282(6) 0.6300(7) 0.0291(12) Uani 1 1 d .
H11A H 1.0085 0.1236 0.6339 0.035 Uiso 1 1 calc R
H11B H 0.8240 0.0435 0.6667 0.035 Uiso 1 1 calc R
C12 C 0.7959(9) 0.0473(6) 0.3815(7) 0.0289(12) Uani 1 1 d .
H12A H 0.7319 -0.0332 0.4067 0.043 Uiso 1 1 calc GR
H12B H 0.9355 0.0310 0.3925 0.043 Uiso 1 1 calc GR
H12C H 0.7416 0.0723 0.2788 0.043 Uiso 1 1 calc GR

loop_
_atom_site_aniso_label
_atom_site_aniso_U_11
_atom_site_aniso_U_22
_atom_site_aniso_U_33
_atom_site_aniso_U_23
_atom_site_aniso_U_13
_atom_site_aniso_U_12
Sc1 0.0183(5) 0.0201(5) 0.0191(5) 0.0009(3) 0.0049(4) 0.0023(3)
Cl1 0.0114(5) 0.0269(6) 0.0159(5) 0.0004(5) 0.0039(4) -0.0001(5)
O1 0.026(2) 0.046(3) 0.022(2) -0.0050(17) 0.0047(18) 0.0044(18)
O2 0.0203(18) 0.0273(19) 0.0208(17) -0.0003(15) 0.0045(14) 0.0023(15)
C1 0.028(3) 0.022(3) 0.025(3) 0.006(2) 0.009(2) 0.002(2)
C2 0.034(3) 0.023(3) 0.017(3) 0.003(2) 0.002(2) 0.000(2)
C3 0.029(3) 0.024(3) 0.033(3) 0.008(2) -0.001(3) -0.001(2)
C4 0.018(3) 0.031(3) 0.041(3) 0.012(3) 0.007(2) 0.001(2)
C5 0.028(3) 0.030(3) 0.039(3) 0.006(2) 0.018(3) 0.008(2)
C6 0.035(5) 0.031(3) 0.030(3) 0.002(3) 0.010(3) 0.006(2)
C7 0.027(3) 0.018(3) 0.032(3) -0.001(2) -0.001(2) -0.001(2)
C8 0.019(3) 0.023(3) 0.034(3) 0.005(2) 0.005(2) -0.001(2)
C9 0.040(4) 0.040(3) 0.025(3) -0.004(3) 0.013(3) -0.004(3)
C10 0.027(3) 0.042(4) 0.025(3) -0.002(2) 0.004(3) -0.006(2)
C11 0.023(3) 0.034(3) 0.029(3) 0.005(2) 0.001(2) 0.001(2)
C12 0.025(3) 0.027(3) 0.036(3) -0.002(2) 0.008(2) 0.005(2)

loop_
_atom_type_symbol
_atom_type_description
_atom_type_scat_dispersion_real
_atom_type_scat_dispersion_imag
_atom_type_scat_source
C C 0.0033 0.0016 'International Tables Vol C Tables 4.2.6.8 and 6.1.1.4'
H H 0.0000 0.0000 'International Tables Vol C Tables 4.2.6.8 and 6.1.1.4'
Cl Cl 0.1484 0.1585 'International Tables Vol C Tables 4.2.6.8 and 6.1.1.4'
O O 0.0106 0.0060 'International Tables Vol C Tables 4.2.6.8 and 6.1.1.4'
Sc Sc 0.2519 0.3716 'International Tables Vol C Tables 4.2.6.8 and 6.1.1.4'

loop_
_geom_angle_atom_site_label_1
_geom_angle_atom_site_label_2
_geom_angle_atom_site_label_3
_geom_angle
O1 Sc1 Cl1 83.24(13)
O1 Sc1 O2 70.67(16)
O1 Sc1 C1 135.38(19)
O1 Sc1 C2 168.6(2)
O1 Sc1 C3 157.6(2)
O1 Sc1 C4 125.3(2)
O1 Sc1 C5 97.9(2)
O1 Sc1 C6 82.4(2)
O1 Sc1 C7 86.81(19)
O1 Sc1 C8 106.33(19)
O2 Sc1 Cl1 83.71(11)
O2 Sc1 C1 82.71(18)
O2 Sc1 C2 100.43(19)
O2 Sc1 C3 129.1(2)
O2 Sc1 C4 162.2(2)
O2 Sc1 C5 163.5(2)
O2 Sc1 C6 130.06(19)
O2 Sc1 C7 101.80(19)
O2 Sc1 C8 84.15(18)
C1 Sc1 Cl1 129.59(15)
C1 Sc1 C3 64.6(2)
C1 Sc1 C7 63.9(2)
C1 Sc1 C8 33.84(19)
C2 Sc1 Cl1 103.24(14)
C2 Sc1 C1 33.9(2)
C2 Sc1 C3 33.6(2)
C2 Sc1 C4 64.7(2)
C2 Sc1 C6 98.9(2)
C2 Sc1 C7 88.2(2)
C2 Sc1 C8 64.8(2)
C3 Sc1 Cl1 88.31(15)
C3 Sc1 C7 97.5(2)
C3 Sc1 C8 88.1(2)
C4 Sc1 Cl1 90.02(16)
C4 Sc1 C1 88.6(2)
C4 Sc1 C3 33.7(2)
C4 Sc1 C7 88.1(2)
C4 Sc1 C8 97.2(2)
C5 Sc1 Cl1 107.33(16)
C5 Sc1 C1 98.6(2)
C5 Sc1 C2 89.2(2)
C5 Sc1 C3 64.8(2)
C5 Sc1 C4 33.7(2)
C5 Sc1 C6 34.0(2)
C5 Sc1 C7 64.8(2)
C5 Sc1 C8 87.9(2)
C6 Sc1 Cl1 134.81(18)
C6 Sc1 C1 88.8(3)
C6 Sc1 C3 89.0(2)
C6 Sc1 C4 64.9(2)
C6 Sc1 C7 33.7(3)
C6 Sc1 C8 63.7(3)
C7 Sc1 Cl1 166.35(18)
C8 Sc1 Cl1 161.02(16)
C8 Sc1 C7 32.4(2)
C9 O1 Sc1 128.9(4)
C9 O1 C10 114.6(6)
C10 O1 Sc1 115.4(4)
C11 O2 Sc1 117.2(3)
C12 O2 Sc1 120.0(3)
C12 O2 C11 111.2(4)
Sc1 C1 H1 110.2
C2 C1 Sc1 72.2(3)
C2 C1 H1 110.2
C2 C1 C8 134.0(5)
C8 C1 Sc1 73.9(3)
C8 C1 H1 110.2
Sc1 C2 H2 109.7
C1 C2 Sc1 73.9(3)
C1 C2 H2 109.7
C3 C2 Sc1 74.4(4)
C3 C2 C1 135.7(6)
C3 C2 H2 109.7
Sc1 C3 H3 109.4
C2 C3 Sc1 72.0(4)
C2 C3 H3 109.4
C2 C3 C4 134.1(6)
C4 C3 Sc1 72.8(4)
C4 C3 H3 109.4
Sc1 C4 H4 109.0
C3 C4 Sc1 73.5(4)
C3 C4 H4 109.0
C5 C4 Sc1 72.2(3)
C5 C4 C3 135.1(6)
C5 C4 H4 109.0
Sc1 C5 H5 109.6
C4 C5 Sc1 74.1(3)
C4 C5 H5 109.6
C4 C5 C6 135.7(6)
C6 C5 Sc1 73.8(4)
C6 C5 H5 109.6
Sc1 C6 H6 110.4
C5 C6 Sc1 72.1(4)
C5 C6 H6 110.4
C5 C6 C7 134.0(8)
C7 C6 Sc1 74.4(4)
C7 C6 H6 110.4
Sc1 C7 H7 108.8
C6 C7 Sc1 71.8(4)
C6 C7 H7 108.8
C8 C7 Sc1 73.4(3)
C8 C7 C6 135.0(6)
C8 C7 H7 108.8
Sc1 C8 H8 108.4
C1 C8 Sc1 72.3(3)
C1 C8 H8 108.4
C7 C8 Sc1 74.2(3)
C7 C8 C1 136.1(5)
C7 C8 H8 108.4
O1 C9 H9A 109.5
O1 C9 H9B 109.5
O1 C9 H9C 109.5
H9A C9 H9B 109.5
H9A C9 H9C 109.5
H9B C9 H9C 109.5
O1 C10 H10A 110.8
O1 C10 H10B 110.8
O1 C10 C11 104.9(5)
H10A C10 H10B 108.8
C11 C10 H10A 110.8
C11 C10 H10B 110.8
O2 C11 C10 106.6(5)
O2 C11 H11A 110.4
O2 C11 H11B 110.4
C10 C11 H11A 110.4
C10 C11 H11B 110.4
H11A C11 H11B 108.6
O2 C12 H12A 109.5
O2 C12 H12B 109.5
O2 C12 H12C 109.5
H12A C12 H12B 109.5
H12A C12 H12C 109.5
H12B C12 H12C 109.5

loop_
_geom_bond_atom_site_label_1
_geom_bond_atom_site_label_2
_geom_bond_distance
Sc1 Cl1 2.5806(16)
Sc1 O1 2.230(5)
Sc1 O2 2.272(4)
Sc1 C1 2.439(6)
Sc1 C2 2.417(6)
Sc1 C3 2.448(7)
Sc1 C4 2.439(6)
Sc1 C5 2.414(6)
Sc1 C6 2.437(7)
Sc1 C7 2.470(6)
Sc1 C8 2.461(6)
O1 C9 1.430(7)
O1 C10 1.459(9)
O2 C11 1.448(7)
O2 C12 1.444(7)
C1 H1 1.0000
C1 C2 1.414(9)
C1 C8 1.426(8)
C2 H2 1.0000
C2 C3 1.407(10)
C3 H3 1.0000
C3 C4 1.415(10)
C4 H4 1.0000
C4 C5 1.405(10)
C5 H5 1.0000
C5 C6 1.420(10)
C6 H6 1.0000
C6 C7 1.424(11)
C7 H7 1.0000
C7 C8 1.374(9)
C8 H8 1.0000
C9 H9A 0.9800
C9 H9B 0.9800
C9 H9C 0.9800
C10 H10A 0.9900
C10 H10B 0.9900
C10 C11 1.505(9)
C11 H11A 0.9900
C11 H11B 0.9900
C12 H12A 0.9800
C12 H12B 0.9800
C12 H12C 0.9800

loop_
_geom_torsion_atom_site_label_1
_geom_torsion_atom_site_label_2
_geom_torsion_atom_site_label_3
_geom_torsion_atom_site_label_4
_geom_torsion
Sc1 O1 C10 C11 -50.0(6)
Sc1 O2 C11 C10 -35.0(6)
Sc1 C1 C2 C3 45.9(7)
Sc1 C1 C8 C7 -41.8(7)
Sc1 C2 C3 C4 41.5(7)
Sc1 C3 C4 C5 41.5(7)
Sc1 C4 C5 C6 45.2(8)
Sc1 C5 C6 C7 45.3(8)
Sc1 C6 C7 C8 41.1(8)
Sc1 C7 C8 C1 41.3(7)
O1 C10 C11 O2 52.2(6)
C1 C2 C3 Sc1 -45.8(7)
C1 C2 C3 C4 -4.3(12)
C2 C1 C8 Sc1 43.9(6)
C2 C1 C8 C7 2.1(12)
C2 C3 C4 Sc1 -41.3(7)
C2 C3 C4 C5 0.2(12)
C3 C4 C5 Sc1 -41.9(7)
C3 C4 C5 C6 3.3(13)
C4 C5 C6 Sc1 -45.3(7)
C4 C5 C6 C7 0.0(14)
C5 C6 C7 Sc1 -44.6(8)
C5 C6 C7 C8 -3.5(14)
C6 C7 C8 Sc1 -40.7(8)
C6 C7 C8 C1 0.6(13)
C8 C1 C2 Sc1 -44.4(6)
C8 C1 C2 C3 1.6(12)
C9 O1 C10 C11 141.2(5)
C12 O2 C11 C10 -178.3(5)
